data_7236036
loop_
_publ_author_name
'Sutradhar, Manas'
'Alegria, Elisabete C. B. A.'
'Mahmudov, Kamran T.'
'Guedes da Silva, M. F\'atima C.'
'Pombeiro, Armando J. L.'

_publ_section_title
;
 Iron(iii) and cobalt(iii) complexes with both tautomeric (keto and enol)
 forms of aroylhydrazone ligands: catalysts for the microwave assisted
 oxidation of alcohols
;
_journal_issue 10
_journal_name_full 'RSC Advances'
_journal_page_first 8079
_journal_paper_doi 10.1039/C5RA25774C
_journal_volume 6
_journal_year 2016
_chemical_formula_moiety 'C28 H21 Co N4 O8, C2 H6 O'
_chemical_formula_sum 'C30 H27 Co N4 O9'
_chemical_formula_weight 646.48
_space_group_crystal_system orthorhombic
_space_group_IT_number 33
_space_group_name_Hall 'P 2c -2n'
_space_group_name_H-M_alt 'P n a 21'
_atom_sites_solution_hydrogens mixed
_audit_creation_method SHELXL-2014/7
_audit_update_record
;
2015-12-02 deposited with the CCDC.
2016-01-08 downloaded from the CCDC.
;
_cell_angle_alpha 90
_cell_angle_beta 90
_cell_angle_gamma 90
_cell_formula_units_Z 4
_cell_length_a 18.5211(10)
_cell_length_b 11.1131(6)
_cell_length_c 12.9945(6)
_cell_measurement_reflns_used 3917
_cell_measurement_temperature 150(2)
_cell_measurement_theta_max 26.05
_cell_measurement_theta_min 2.20
_cell_volume 2674.6(2)
_computing_cell_refinement 'Bruker SAINT'
_computing_data_collection 'Bruker APEX2'
_computing_data_reduction 'Bruker SAINT'
_computing_molecular_graphics 'Mercury CSD 3.5.1'
_computing_publication_material 'WinGX publication routines (Farrugia, 1999)'
_computing_structure_refinement 'SHELXL-97 (Sheldrick, 2008)'
_computing_structure_solution 'SIR97 (Giacovazzo et al, 1997)'
_diffrn_ambient_temperature 150(2)
_diffrn_measured_fraction_theta_full 0.997
_diffrn_measured_fraction_theta_max 0.984
_diffrn_measurement_device_type 'Bruker APEX-II CCD'
_diffrn_measurement_method '\f and \w scans'
_diffrn_radiation_monochromator graphite
_diffrn_radiation_source 'fine-focus sealed tube'
_diffrn_radiation_type MoK\a
_diffrn_radiation_wavelength 0.71069
_diffrn_reflns_av_R_equivalents 0.0657
_diffrn_reflns_av_unetI/netI 0.0684
_diffrn_reflns_Laue_measured_fraction_full 0.997
_diffrn_reflns_Laue_measured_fraction_max 0.984
_diffrn_reflns_limit_h_max 23
_diffrn_reflns_limit_h_min -23
_diffrn_reflns_limit_k_max 13
_diffrn_reflns_limit_k_min -13
_diffrn_reflns_limit_l_max 15
_diffrn_reflns_limit_l_min -14
_diffrn_reflns_number 21785
_diffrn_reflns_point_group_measured_fraction_full 0.997
_diffrn_reflns_point_group_measured_fraction_max 0.984
_diffrn_reflns_theta_full 25.000
_diffrn_reflns_theta_max 26.428
_diffrn_reflns_theta_min 2.137
_exptl_absorpt_coefficient_mu 0.709
_exptl_absorpt_correction_T_max 0.874
_exptl_absorpt_correction_T_min 0.836
_exptl_absorpt_correction_type multi-scan
_exptl_absorpt_process_details sadabs
_exptl_crystal_colour 'dark red'
_exptl_crystal_density_diffrn 1.605
_exptl_crystal_description cube
_exptl_crystal_F_000 1336
_exptl_crystal_size_max 0.260
_exptl_crystal_size_mid 0.210
_exptl_crystal_size_min 0.190
_refine_diff_density_max 0.284
_refine_diff_density_min -0.493
_refine_diff_density_rms 0.070
_refine_ls_abs_structure_details
;
 Refined as an inversion twin.
;
_refine_ls_abs_structure_Flack 0.61(3)
_refine_ls_extinction_method none
_refine_ls_goodness_of_fit_ref 1.025
_refine_ls_hydrogen_treatment mixed
_refine_ls_matrix_type full
_refine_ls_number_parameters 417
_refine_ls_number_reflns 5032
_refine_ls_number_restraints 6
_refine_ls_restrained_S_all 1.025
_refine_ls_R_factor_all 0.0694
_refine_ls_R_factor_gt 0.0431
_refine_ls_shift/su_max 0.001
_refine_ls_shift/su_mean 0.000
_refine_ls_structure_factor_coef Fsqd
_refine_ls_weighting_details 'w=1/[\s^2^(Fo^2^)+(0.0303P)^2^+1.8378P] where P=(Fo^2^+2Fc^2^)/3'
_refine_ls_weighting_scheme calc
_refine_ls_wR_factor_gt 0.0852
_refine_ls_wR_factor_ref 0.0946
_reflns_Friedel_coverage 0.911
_reflns_Friedel_fraction_full 0.997
_reflns_Friedel_fraction_max 0.983
_reflns_number_gt 3914
_reflns_number_total 5032
_reflns_threshold_expression 'I > 2\s(I)'
_cod_data_source_file c5ra25774c1.cif
_cod_data_source_block Compound2
_cod_database_code 7236036
_shelx_shelxl_version_number 2014/7
_shelx_space_group_comment
;
The symmetry employed for this shelxl refinement is uniquely defined
by the following loop, which should always be used as a source of
symmetry information in preference to the above space-group names.
They are only intended as comments.
;
_shelx_estimated_absorpt_t_min 0.837
_shelx_estimated_absorpt_t_max 0.877

loop_
_space_group_symop_operation_xyz
'x, y, z'
'-x, -y, z+1/2'
'-x+1/2, y+1/2, z+1/2'
'x+1/2, -y+1/2, z'

loop_
_atom_site_label
_atom_site_type_symbol
_atom_site_fract_x
_atom_site_fract_y
_atom_site_fract_z
_atom_site_U_iso_or_equiv
_atom_site_adp_type
_atom_site_occupancy
_atom_site_site_symmetry_order
_atom_site_calc_flag
_atom_site_refinement_flags_posn
_atom_site_refinement_flags_adp
C1 C 0.8504(3) 0.3784(5) 0.7730(5) 0.0154(13) Uani 1 1 d . .
C2 C 0.9066(3) 0.2932(5) 0.7604(6) 0.0192(14) Uani 1 1 d . .
C3 C 0.9302(3) 0.2224(5) 0.8395(5) 0.0244(15) Uani 1 1 d . .
H3 H 0.9668 0.1642 0.8271 0.029 Uiso 1 1 calc R U
C4 C 0.9015(3) 0.2341(6) 0.9378(6) 0.0236(16) Uani 1 1 d . .
H4 H 0.9178 0.1841 0.9924 0.028 Uiso 1 1 calc R U
C5 C 0.8495(3) 0.3190(6) 0.9547(6) 0.0229(16) Uani 1 1 d . .
H5 H 0.8300 0.3287 1.0218 0.028 Uiso 1 1 calc R U
C6 C 0.8243(3) 0.3925(5) 0.8736(5) 0.0188(14) Uani 1 1 d . .
C7 C 0.7729(3) 0.4835(5) 0.9012(5) 0.0202(14) Uani 1 1 d . .
H7 H 0.7579 0.4890 0.9710 0.024 Uiso 1 1 calc R U
C8 C 0.6676(3) 0.7067(5) 0.7945(6) 0.0198(16) Uani 1 1 d . .
C9 C 0.6155(3) 0.8016(5) 0.8212(6) 0.0183(15) Uani 1 1 d . .
C10 C 0.6121(3) 0.8561(5) 0.9188(6) 0.0199(15) Uani 1 1 d . .
C11 C 0.5651(3) 0.9505(5) 0.9364(6) 0.0274(16) Uani 1 1 d . .
H11 H 0.5639 0.9894 1.0015 0.033 Uiso 1 1 calc R U
C12 C 0.5196(3) 0.9878(6) 0.8579(6) 0.0308(19) Uani 1 1 d . .
H12 H 0.4872 1.0524 0.8701 0.037 Uiso 1 1 calc R U
C13 C 0.5202(3) 0.9341(5) 0.7637(6) 0.0299(17) Uani 1 1 d . .
H13 H 0.4876 0.9596 0.7117 0.036 Uiso 1 1 calc R U
C14 C 0.5685(3) 0.8423(5) 0.7441(6) 0.0240(15) Uani 1 1 d . .
H14 H 0.5699 0.8064 0.6778 0.029 Uiso 1 1 calc R U
C15 C 0.6615(3) 0.3827(5) 0.6009(6) 0.0186(15) Uani 1 1 d . .
C16 C 0.6135(3) 0.2842(5) 0.6130(6) 0.0218(15) Uani 1 1 d . .
C17 C 0.5919(3) 0.2164(5) 0.5296(5) 0.0223(15) Uani 1 1 d . .
H17 H 0.5604 0.1499 0.5399 0.027 Uiso 1 1 calc R U
C18 C 0.6154(3) 0.2439(6) 0.4308(6) 0.0248(15) Uani 1 1 d . .
H18 H 0.6015 0.1953 0.3741 0.030 Uiso 1 1 calc R U
C19 C 0.6587(3) 0.3413(6) 0.4163(6) 0.0241(15) Uani 1 1 d . .
H19 H 0.6732 0.3624 0.3485 0.029 Uiso 1 1 calc R U
C20 C 0.6824(3) 0.4115(5) 0.5004(5) 0.0172(14) Uani 1 1 d . .
C21 C 0.7291(3) 0.5098(6) 0.4794(6) 0.0211(15) Uani 1 1 d . .
H21 H 0.7374 0.5305 0.4094 0.025 Uiso 1 1 calc R U
C22 C 0.8385(3) 0.7141(5) 0.5977(6) 0.0182(15) Uani 1 1 d . .
C23 C 0.8899(3) 0.8126(5) 0.5764(6) 0.0200(15) Uani 1 1 d . .
C24 C 0.8955(3) 0.8625(6) 0.4781(6) 0.0229(15) Uani 1 1 d . .
C25 C 0.9404(3) 0.9608(5) 0.4606(6) 0.0258(17) Uani 1 1 d . .
H25 H 0.9428 0.9964 0.3942 0.031 Uiso 1 1 calc R U
C26 C 0.9811(3) 1.0060(6) 0.5397(7) 0.0300(19) Uani 1 1 d . .
H26 H 1.0119 1.0728 0.5273 0.036 Uiso 1 1 calc R U
C27 C 0.9781(3) 0.9560(6) 0.6376(6) 0.0296(17) Uani 1 1 d . .
H27 H 1.0073 0.9869 0.6916 0.036 Uiso 1 1 calc R U
C28 C 0.9319(3) 0.8609(5) 0.6549(5) 0.0221(15) Uani 1 1 d . .
H28 H 0.9287 0.8275 0.7221 0.027 Uiso 1 1 calc R U
N1 N 0.7468(2) 0.5560(5) 0.8375(5) 0.0130(14) Uani 1 1 d . .
N2 N 0.6995(2) 0.6441(4) 0.8703(4) 0.0181(11) Uani 1 1 d D .
N3 N 0.7612(3) 0.5733(5) 0.5504(5) 0.0164(14) Uani 1 1 d . .
N4 N 0.8070(2) 0.6648(4) 0.5190(4) 0.0207(12) Uani 1 1 d . .
O1 O 0.82819(15) 0.4379(3) 0.6899(5) 0.0176(8) Uani 1 1 d . .
O2 O 0.68140(17) 0.6805(3) 0.7015(4) 0.0208(10) Uani 1 1 d . .
O3 O 0.9362(2) 0.2849(4) 0.6639(3) 0.0307(12) Uani 1 1 d D .
O4 O 0.6575(2) 0.8169(4) 0.9936(4) 0.0275(11) Uani 1 1 d D .
O5 O 0.68095(15) 0.4387(3) 0.6873(4) 0.0181(9) Uani 1 1 d . .
O6 O 0.58616(19) 0.2587(3) 0.7069(4) 0.0272(10) Uani 1 1 d D .
O7 O 0.8579(2) 0.8197(4) 0.3963(4) 0.0283(11) Uani 1 1 d D .
O8 O 0.82644(16) 0.6802(3) 0.6913(4) 0.0206(9) Uani 1 1 d . .
Co1 Co 0.75462(4) 0.55603(5) 0.69206(11) 0.01651(18) Uani 1 1 d . .
C1S C 0.7300(3) 0.6129(5) 0.1897(7) 0.0344(14) Uani 1 1 d . .
H1S1 H 0.6978 0.6038 0.2500 0.041 Uiso 1 1 calc R U
H1S2 H 0.7497 0.6958 0.1901 0.041 Uiso 1 1 calc R U
O1S O 0.6908(2) 0.5932(4) 0.0986(4) 0.0365(12) Uani 1 1 d . .
C2S C 0.7897(3) 0.5253(5) 0.1964(6) 0.0380(15) Uani 1 1 d . .
H2S1 H 0.7702 0.4434 0.1937 0.057 Uiso 1 1 calc R U
H2S2 H 0.8158 0.5368 0.2613 0.057 Uiso 1 1 calc R U
H2S3 H 0.8229 0.5375 0.1386 0.057 Uiso 1 1 calc R U
H7O H 0.825(3) 0.771(5) 0.421(6) 0.057 Uiso 1 1 d D U
H4O H 0.653(4) 0.856(6) 1.052(3) 0.057 Uiso 1 1 d D U
H3O H 0.9824(17) 0.265(6) 0.670(6) 0.057 Uiso 1 1 d D U
H2N H 0.692(3) 0.666(6) 0.935(3) 0.046 Uiso 1 1 d D U
H6O H 0.605(3) 0.299(6) 0.759(4) 0.057 Uiso 1 1 d D U
H1S H 0.645(4) 0.623(6) 0.108(6) 0.057 Uiso 1 1 d . U

loop_
_atom_site_aniso_label
_atom_site_aniso_U_11
_atom_site_aniso_U_22
_atom_site_aniso_U_33
_atom_site_aniso_U_23
_atom_site_aniso_U_13
_atom_site_aniso_U_12
C1 0.013(3) 0.017(3) 0.016(4) -0.004(3) -0.001(3) -0.006(2)
C2 0.019(3) 0.019(3) 0.020(4) -0.002(3) -0.001(3) -0.002(2)
C3 0.024(3) 0.021(3) 0.028(4) -0.006(3) 0.001(3) 0.006(2)
C4 0.023(3) 0.026(3) 0.022(4) 0.014(3) -0.002(3) 0.005(2)
C5 0.028(3) 0.026(3) 0.014(4) 0.005(3) 0.004(3) 0.002(3)
C6 0.016(3) 0.018(3) 0.022(4) 0.003(3) 0.000(3) 0.002(2)
C7 0.022(3) 0.026(3) 0.013(4) 0.004(3) 0.000(3) -0.005(3)
C8 0.017(3) 0.013(3) 0.029(5) -0.002(3) -0.001(3) 0.001(2)
C9 0.014(3) 0.017(3) 0.024(4) -0.001(3) 0.000(3) 0.002(2)
C10 0.018(3) 0.018(3) 0.023(4) 0.002(3) 0.003(3) 0.003(2)
C11 0.027(3) 0.023(3) 0.032(5) 0.000(3) 0.007(3) 0.001(3)
C12 0.026(3) 0.024(3) 0.042(6) 0.004(4) 0.005(3) 0.010(3)
C13 0.021(3) 0.031(3) 0.038(5) 0.003(4) -0.009(3) 0.005(2)
C14 0.020(3) 0.024(3) 0.028(4) 0.001(3) -0.006(3) 0.000(2)
C15 0.013(3) 0.016(3) 0.027(4) -0.001(3) -0.001(3) 0.000(2)
C16 0.021(3) 0.022(3) 0.022(4) 0.006(3) 0.006(3) 0.001(2)
C17 0.020(3) 0.019(3) 0.028(5) -0.004(3) -0.001(3) -0.004(2)
C18 0.029(3) 0.030(3) 0.015(4) -0.003(3) -0.001(3) -0.001(3)
C19 0.026(3) 0.030(3) 0.017(4) -0.003(3) 0.002(3) -0.006(3)
C20 0.015(3) 0.025(3) 0.011(4) 0.000(3) 0.000(2) 0.001(2)
C21 0.023(3) 0.026(3) 0.014(4) 0.005(3) 0.004(3) -0.003(3)
C22 0.017(3) 0.019(3) 0.018(5) -0.004(3) 0.003(3) 0.002(2)
C23 0.020(3) 0.016(3) 0.024(4) 0.001(3) 0.010(3) 0.002(2)
C24 0.021(3) 0.023(3) 0.025(4) -0.007(3) 0.001(3) 0.003(2)
C25 0.026(3) 0.021(3) 0.030(5) 0.007(3) 0.014(3) -0.001(3)
C26 0.023(3) 0.016(3) 0.051(6) -0.003(4) 0.006(3) -0.003(2)
C27 0.028(3) 0.028(4) 0.032(5) -0.010(3) 0.000(3) -0.003(2)
C28 0.022(3) 0.021(3) 0.023(4) -0.004(3) 0.000(3) -0.003(2)
N1 0.014(2) 0.013(3) 0.012(4) 0.000(2) 0.0008(19) 0.0032(18)
N2 0.025(2) 0.021(3) 0.008(3) 0.003(2) 0.001(2) 0.004(2)
N3 0.020(3) 0.020(3) 0.010(4) 0.000(3) -0.002(2) -0.002(2)
N4 0.023(2) 0.019(2) 0.020(4) 0.007(3) 0.001(2) -0.007(2)
O1 0.0185(15) 0.0200(18) 0.014(2) 0.003(2) 0.000(2) 0.0023(14)
O2 0.0275(18) 0.0193(19) 0.016(3) -0.003(3) 0.001(2) 0.0021(15)
O3 0.027(2) 0.044(2) 0.021(3) -0.001(2) 0.006(2) 0.0134(19)
O4 0.036(2) 0.030(3) 0.016(3) -0.001(2) 0.001(2) 0.012(2)
O5 0.0202(16) 0.0199(18) 0.014(2) 0.000(2) 0.001(3) -0.0039(14)
O6 0.029(2) 0.031(2) 0.021(3) -0.002(2) 0.005(2) -0.0114(16)
O7 0.034(2) 0.032(3) 0.019(3) 0.012(2) 0.005(2) -0.010(2)
O8 0.0215(17) 0.0224(19) 0.018(3) -0.005(3) 0.003(2) -0.0044(14)
Co1 0.0192(3) 0.0170(3) 0.0134(4) 0.0007(6) 0.0004(4) -0.0001(3)
C1S 0.033(3) 0.039(3) 0.032(4) 0.000(5) -0.003(4) 0.007(2)
O1S 0.035(2) 0.047(3) 0.027(3) -0.001(2) -0.001(2) 0.009(2)
C2S 0.036(3) 0.045(3) 0.033(4) 0.004(4) -0.002(4) 0.009(3)

loop_
_atom_type_symbol
_atom_type_description
_atom_type_scat_dispersion_real
_atom_type_scat_dispersion_imag
_atom_type_scat_source
C C 0.0033 0.0016 'International Tables Vol C Tables 4.2.6.8 and 6.1.1.4'
H H 0.0000 0.0000 'International Tables Vol C Tables 4.2.6.8 and 6.1.1.4'
N N 0.0061 0.0033 'International Tables Vol C Tables 4.2.6.8 and 6.1.1.4'
O O 0.0106 0.0060 'International Tables Vol C Tables 4.2.6.8 and 6.1.1.4'
Co Co 0.3494 0.9721 'International Tables Vol C Tables 4.2.6.8 and 6.1.1.4'

loop_
_geom_angle_atom_site_label_1
_geom_angle_atom_site_label_2
_geom_angle_atom_site_label_3
_geom_angle
O1 C1 C6 126.4(5)
O1 C1 C2 117.7(6)
C6 C1 C2 115.9(6)
C3 C2 O3 121.4(5)
C3 C2 C1 122.2(6)
O3 C2 C1 116.4(6)
C2 C3 C4 121.0(5)
C2 C3 H3 119.5
C4 C3 H3 119.5
C5 C4 C3 118.8(6)
C5 C4 H4 120.6
C3 C4 H4 120.6
C4 C5 C6 120.9(6)
C4 C5 H5 119.5
C6 C5 H5 119.5
C1 C6 C5 121.0(5)
C1 C6 C7 122.8(6)
C5 C6 C7 116.2(6)
N1 C7 C6 122.9(7)
N1 C7 H7 118.5
C6 C7 H7 118.5
O2 C8 N2 119.4(5)
O2 C8 C9 121.4(6)
N2 C8 C9 119.1(7)
C14 C9 C10 118.5(5)
C14 C9 C8 118.0(6)
C10 C9 C8 123.4(6)
O4 C10 C11 121.0(6)
O4 C10 C9 118.7(5)
C11 C10 C9 120.2(6)
C10 C11 C12 119.2(7)
C10 C11 H11 120.4
C12 C11 H11 120.4
C13 C12 C11 121.7(6)
C13 C12 H12 119.1
C11 C12 H12 119.1
C12 C13 C14 119.7(6)
C12 C13 H13 120.2
C14 C13 H13 120.2
C13 C14 C9 120.6(7)
C13 C14 H14 119.7
C9 C14 H14 119.7
O5 C15 C20 127.1(5)
O5 C15 C16 115.9(6)
C20 C15 C16 117.0(6)
O6 C16 C17 119.0(5)
O6 C16 C15 119.8(6)
C17 C16 C15 121.1(6)
C16 C17 C18 120.9(6)
C16 C17 H17 119.6
C18 C17 H17 119.6
C19 C18 C17 119.3(6)
C19 C18 H18 120.4
C17 C18 H18 120.4
C18 C19 C20 121.0(7)
C18 C19 H19 119.5
C20 C19 H19 119.5
C15 C20 C19 120.6(6)
C15 C20 C21 121.7(6)
C19 C20 C21 117.7(6)
N3 C21 C20 123.9(7)
N3 C21 H21 118.1
C20 C21 H21 118.1
O8 C22 N4 122.7(5)
O8 C22 C23 120.3(6)
N4 C22 C23 117.0(6)
C28 C23 C24 118.4(5)
C28 C23 C22 120.6(6)
C24 C23 C22 121.0(6)
O7 C24 C25 116.9(7)
O7 C24 C23 122.6(6)
C25 C24 C23 120.4(6)
C26 C25 C24 119.6(7)
C26 C25 H25 120.2
C24 C25 H25 120.2
C25 C26 C27 121.3(6)
C25 C26 H26 119.4
C27 C26 H26 119.4
C28 C27 C26 118.7(6)
C28 C27 H27 120.6
C26 C27 H27 120.6
C27 C28 C23 121.6(7)
C27 C28 H28 119.2
C23 C28 H28 119.2
C7 N1 N2 119.8(7)
C7 N1 Co1 129.1(5)
N2 N1 Co1 110.9(4)
C8 N2 N1 114.8(6)
C8 N2 H2N 119(4)
N1 N2 H2N 126(4)
C21 N3 N4 117.9(6)
C21 N3 Co1 128.0(5)
N4 N3 Co1 114.1(4)
C22 N4 N3 110.7(6)
C1 O1 Co1 123.7(4)
C8 O2 Co1 111.4(4)
C2 O3 H3O 108(5)
C10 O4 H4O 113(5)
C15 O5 Co1 123.1(4)
C16 O6 H6O 116(5)
C24 O7 H7O 106(5)
C22 O8 Co1 109.6(4)
N3 Co1 O5 94.9(2)
N3 Co1 O1 90.6(2)
O5 Co1 O1 92.34(11)
N3 Co1 N1 174.03(17)
O5 Co1 N1 88.7(2)
O1 Co1 N1 94.0(2)
N3 Co1 O8 82.8(2)
O5 Co1 O8 176.8(2)
O1 Co1 O8 89.97(14)
N1 Co1 O8 93.3(2)
N3 Co1 O2 92.0(2)
O5 Co1 O2 89.38(14)
O1 Co1 O2 176.8(2)
N1 Co1 O2 83.3(2)
O8 Co1 O2 88.42(12)
O1S C1S C2S 109.5(6)
O1S C1S H1S1 109.8
C2S C1S H1S1 109.8
O1S C1S H1S2 109.8
C2S C1S H1S2 109.8
H1S1 C1S H1S2 108.2
C1S O1S H1S 108(5)
C1S C2S H2S1 109.5
C1S C2S H2S2 109.5
H2S1 C2S H2S2 109.5
C1S C2S H2S3 109.5
H2S1 C2S H2S3 109.5
H2S2 C2S H2S3 109.5

loop_
_geom_bond_atom_site_label_1
_geom_bond_atom_site_label_2
_geom_bond_distance
C1 O1 1.331(8)
C1 C6 1.403(9)
C1 C2 1.416(7)
C2 C3 1.367(9)
C2 O3 1.371(8)
C3 C4 1.390(9)
C3 H3 0.9500
C4 C5 1.366(8)
C4 H4 0.9500
C5 C6 1.413(9)
C5 H5 0.9500
C6 C7 1.434(8)
C7 N1 1.253(9)
C7 H7 0.9500
C8 O2 1.270(9)
C8 N2 1.342(8)
C8 C9 1.471(8)
C9 C14 1.403(9)
C9 C10 1.407(10)
C10 O4 1.357(8)
C10 C11 1.383(8)
C11 C12 1.386(10)
C11 H11 0.9500
C12 C13 1.362(10)
C12 H12 0.9500
C13 C14 1.379(8)
C13 H13 0.9500
C14 H14 0.9500
C15 O5 1.333(9)
C15 C20 1.399(9)
C15 C16 1.418(8)
C16 O6 1.352(8)
C16 C17 1.379(9)
C17 C18 1.390(10)
C17 H17 0.9500
C18 C19 1.359(8)
C18 H18 0.9500
C19 C20 1.414(9)
C19 H19 0.9500
C20 C21 1.419(8)
C21 N3 1.305(9)
C21 H21 0.9500
C22 O8 1.293(9)
C22 N4 1.299(8)
C22 C23 1.476(8)
C23 C28 1.392(9)
C23 C24 1.396(10)
C24 O7 1.357(8)
C24 C25 1.391(8)
C25 C26 1.370(10)
C25 H25 0.9500
C26 C27 1.390(10)
C26 H26 0.9500
C27 C28 1.378(8)
C27 H27 0.9500
C28 H28 0.9500
N1 N2 1.382(6)
N1 Co1 1.895(7)
N2 H2N 0.88(3)
N3 N4 1.386(7)
N3 Co1 1.855(7)
O1 Co1 1.892(3)
O2 Co1 1.941(3)
O3 H3O 0.89(3)
O4 H4O 0.88(3)
O5 Co1 1.888(3)
O6 H6O 0.88(3)
O7 H7O 0.87(3)
O8 Co1 1.916(3)
C1S O1S 1.407(9)
C1S C2S 1.476(6)
C1S H1S1 0.9900
C1S H1S2 0.9900
O1S H1S 0.92(7)
C2S H2S1 0.9800
C2S H2S2 0.9800
C2S H2S3 0.9800

loop_
_geom_hbond_atom_site_label_D
_geom_hbond_atom_site_label_H
_geom_hbond_atom_site_label_A
_geom_hbond_distance_DH
_geom_hbond_distance_HA
_geom_hbond_distance_DA
_geom_hbond_angle_DHA
_geom_hbond_site_symmetry_A
C7 H7 O1S 0.95 2.37 3.221(8) 148.3 1_556
O7 H7O N4 0.87(3) 1.77(5) 2.529(6) 144(7) .
O4 H4O O1 0.88(3) 2.04(3) 2.896(8) 164(6) 3_655
O4 H4O O3 0.88(3) 2.33(6) 2.834(6) 116(5) 3_655
O3 H3O O6 0.89(3) 2.00(3) 2.875(5) 169(7) 4
N2 H2N O4 0.88(3) 1.95(5) 2.619(7) 131(6) .
N2 H2N O1S 0.88(3) 2.27(5) 3.025(7) 143(6) 1_556
O6 H6O O7 0.88(3) 1.93(4) 2.755(7) 156(7) 3_645
O1S H1S O3 0.92(7) 2.46(7) 3.284(6) 150(6) 3_654
C7 H7 O1S 0.95 2.37 3.221(8) 148.3 1_556
O7 H7O N4 0.87(3) 1.77(5) 2.529(6) 144(7) .
O4 H4O O1 0.88(3) 2.04(3) 2.896(8) 164(6) 3_655
O4 H4O O3 0.88(3) 2.33(6) 2.834(6) 116(5) 3_655
O3 H3O O6 0.89(3) 2.00(3) 2.875(5) 169(7) 4
N2 H2N O4 0.88(3) 1.95(5) 2.619(7) 131(6) .
N2 H2N O1S 0.88(3) 2.27(5) 3.025(7) 143(6) 1_556
O6 H6O O7 0.88(3) 1.93(4) 2.755(7) 156(7) 3_645
O1S H1S O3 0.92(7) 2.46(7) 3.284(6) 150(6) 3_654

loop_
_geom_torsion_atom_site_label_1
_geom_torsion_atom_site_label_2
_geom_torsion_atom_site_label_3
_geom_torsion_atom_site_label_4
_geom_torsion
O1 C1 C2 C3 -175.9(5)
C6 C1 C2 C3 4.8(8)
O1 C1 C2 O3 3.8(7)
C6 C1 C2 O3 -175.5(5)
O3 C2 C3 C4 177.9(5)
C1 C2 C3 C4 -2.4(9)
C2 C3 C4 C5 -0.6(9)
C3 C4 C5 C6 0.9(9)
O1 C1 C6 C5 176.4(5)
C2 C1 C6 C5 -4.4(8)
O1 C1 C6 C7 -5.8(8)
C2 C1 C6 C7 173.4(5)
C4 C5 C6 C1 1.7(9)
C4 C5 C6 C7 -176.3(6)
C1 C6 C7 N1 1.0(9)
C5 C6 C7 N1 179.0(6)
O2 C8 C9 C14 15.4(8)
N2 C8 C9 C14 -162.6(5)
O2 C8 C9 C10 -162.5(6)
N2 C8 C9 C10 19.6(9)
C14 C9 C10 O4 180.0(5)
C8 C9 C10 O4 -2.2(9)
C14 C9 C10 C11 -2.3(9)
C8 C9 C10 C11 175.5(5)
O4 C10 C11 C12 180.0(6)
C9 C10 C11 C12 2.3(9)
C10 C11 C12 C13 -0.2(10)
C11 C12 C13 C14 -1.8(10)
C12 C13 C14 C9 1.8(9)
C10 C9 C14 C13 0.2(9)
C8 C9 C14 C13 -177.7(5)
O5 C15 C16 O6 5.2(7)
C20 C15 C16 O6 -174.0(5)
O5 C15 C16 C17 -177.4(5)
C20 C15 C16 C17 3.4(8)
O6 C16 C17 C18 176.3(5)
C15 C16 C17 C18 -1.2(8)
C16 C17 C18 C19 -1.9(9)
C17 C18 C19 C20 2.7(9)
O5 C15 C20 C19 178.3(5)
C16 C15 C20 C19 -2.6(8)
O5 C15 C20 C21 -0.4(9)
C16 C15 C20 C21 178.7(5)
C18 C19 C20 C15 -0.4(9)
C18 C19 C20 C21 178.3(6)
C15 C20 C21 N3 6.6(9)
C19 C20 C21 N3 -172.1(6)
O8 C22 C23 C28 7.4(8)
N4 C22 C23 C28 -172.7(5)
O8 C22 C23 C24 -170.3(5)
N4 C22 C23 C24 9.7(8)
C28 C23 C24 O7 178.5(5)
C22 C23 C24 O7 -3.8(9)
C28 C23 C24 C25 -2.2(8)
C22 C23 C24 C25 175.5(5)
O7 C24 C25 C26 -178.4(5)
C23 C24 C25 C26 2.3(9)
C24 C25 C26 C27 -0.5(9)
C25 C26 C27 C28 -1.4(9)
C26 C27 C28 C23 1.5(8)
C24 C23 C28 C27 0.3(8)
C22 C23 C28 C27 -177.4(5)
C6 C7 N1 N2 -177.7(5)
C6 C7 N1 Co1 9.4(9)
O2 C8 N2 N1 1.3(7)
C9 C8 N2 N1 179.2(5)
C7 N1 N2 C8 -171.7(5)
Co1 N1 N2 C8 2.4(6)
C20 C21 N3 N4 178.2(5)
C20 C21 N3 Co1 -0.9(9)
O8 C22 N4 N3 -0.7(8)
C23 C22 N4 N3 179.3(4)
C21 N3 N4 C22 -175.6(5)
Co1 N3 N4 C22 3.6(6)
C6 C1 O1 Co1 -0.1(7)
C2 C1 O1 Co1 -179.3(3)
N2 C8 O2 Co1 -4.1(6)
C9 C8 O2 Co1 178.0(4)
C20 C15 O5 Co1 -10.4(7)
C16 C15 O5 Co1 170.5(3)
N4 C22 O8 Co1 -2.3(7)
C23 C22 O8 Co1 177.6(4)
C21 N3 Co1 O5 -7.0(6)
N4 N3 Co1 O5 173.9(4)
C21 N3 Co1 O1 85.4(6)
N4 N3 Co1 O1 -93.7(4)
C21 N3 Co1 O8 175.3(6)
N4 N3 Co1 O8 -3.8(4)
C21 N3 Co1 O2 -96.6(6)
N4 N3 Co1 O2 84.3(4)
C15 O5 Co1 N3 12.0(4)
C15 O5 Co1 O1 -78.7(4)
C15 O5 Co1 N1 -172.7(4)
C15 O5 Co1 O2 104.0(4)
C1 O1 Co1 N3 -177.0(4)
C1 O1 Co1 O5 -82.0(4)
C1 O1 Co1 N1 6.8(4)
C1 O1 Co1 O8 100.2(4)
C7 N1 Co1 O5 80.4(5)
N2 N1 Co1 O5 -93.0(3)
C7 N1 Co1 O1 -11.9(5)
N2 N1 Co1 O1 174.7(3)
C7 N1 Co1 O8 -102.1(5)
N2 N1 Co1 O8 84.5(3)
C7 N1 Co1 O2 169.9(5)
N2 N1 Co1 O2 -3.5(3)
